data_2004538
loop_
_publ_author_name
'Niwayama, S.'
'You, Y.'
'Houk, K. N.'
'Khan, S. I.'

_publ_section_title
;
 Two Isoxazolidines
;
_journal_issue 2
_journal_name_full 'Acta Crystallographica Section C'
_journal_page_first 486
_journal_page_last 489
_journal_paper_doi 10.1107/S0108270195013692
_journal_volume 52
_journal_year 1996
_chemical_formula_sum 'C19 H19 N O3'
_chemical_formula_weight 309.36
_chemical_name_common
;
Isoxazolidines
;
_chemical_name_systematic
;
trans-phenyl(2-phenyl-1,6-dioxa-2-azaspiro[4.4]non-3-yl)methanone
;
_space_group_IT_number 14
_symmetry_cell_setting monoclinic
_symmetry_space_group_name_Hall '-P 2yn'
_symmetry_space_group_name_H-M 'P 1 21/n 1'
_audit_creation_method 'JOURNAL(UCLA crystallographic package)'
_cell_angle_alpha 90
_cell_angle_beta 99.00(1)
_cell_angle_gamma 90
_cell_formula_units_Z 4
_cell_length_a 8.678(7)
_cell_length_b 16.19(1)
_cell_length_c 11.53(1)
_cell_measurement_reflns_used 22
_cell_measurement_temperature 298
_cell_measurement_theta_max 13.2
_cell_measurement_theta_min 8.2
_cell_volume 1600(2)
_computing_cell_refinement 'LEAST UCLA (1984)'
_computing_data_collection 'COLLECT UCLA'
_computing_data_reduction 'REDUCE UCLA'
_computing_molecular_graphics 'ORTEP (Johnson, 1965)'
_computing_publication_material 'ORFFE (Busing, Martin & Levy, 1964) UCLA'
_computing_structure_refinement 'ORFLS UCLA'
_computing_structure_solution 'SHELXS86 (Sheldrick, 1990)'
_diffrn_ambient_temperature 298
_diffrn_measurement_device 'Syntex (Crystal Logic)'
_diffrn_measurement_method \q/2\q
_diffrn_radiation_monochromator graphite
_diffrn_radiation_source 'fine-focus sealed  tube'
_diffrn_radiation_type 'Cu K\a'
_diffrn_radiation_wavelength 1.54180
_diffrn_reflns_av_R_equivalents 0.02
_diffrn_reflns_av_sigmaI/netI 0.087
_diffrn_reflns_limit_h_max 9
_diffrn_reflns_limit_h_min 0
_diffrn_reflns_limit_k_max 17
_diffrn_reflns_limit_k_min 0
_diffrn_reflns_limit_l_max 12
_diffrn_reflns_limit_l_min -12
_diffrn_reflns_number 2452
_diffrn_reflns_reduction_process 'modified Lehmann-Larsen algorithm'
_diffrn_reflns_theta_max 57.5
_diffrn_reflns_theta_min 2.7
_diffrn_standards_decay_% -0.1
_diffrn_standards_interval_count 97
_diffrn_standards_number 3
_exptl_absorpt_coefficient_mu 0.664
_exptl_absorpt_correction_type none
_exptl_crystal_colour colorless
_exptl_crystal_density_diffrn 1.285
_exptl_crystal_density_meas ?
_exptl_crystal_description irregular
_exptl_crystal_F_000 656
_exptl_crystal_size_max 0.25
_exptl_crystal_size_mid 0.20
_exptl_crystal_size_min 0.20
_refine_diff_density_max 0.28
_refine_diff_density_min -0.36
_refine_ls_extinction_coef 25E2(3)
_refine_ls_extinction_method 'Larson (1967) isotropic'
_refine_ls_goodness_of_fit_all 1.710
_refine_ls_goodness_of_fit_obs 1.457
_refine_ls_hydrogen_treatment 'calcxyz shift for 19 atoms'
_refine_ls_matrix_type full
_refine_ls_number_constraints 0
_refine_ls_number_parameters 209
_refine_ls_number_reflns 1016
_refine_ls_R_factor_all 0.163
_refine_ls_R_factor_obs 0.046
_refine_ls_shift/esd_max 0.002
_refine_ls_shift/esd_mean 0.001
_refine_ls_structure_factor_coef F
_refine_ls_weighting_details w=1/[\s^2^(F~o~)]
_refine_ls_weighting_scheme calc
_refine_ls_wR_factor_all 0.091
_refine_ls_wR_factor_obs 0.051
_reflns_number_observed 1016
_reflns_number_total 2140
_reflns_observed_criterion 'I > 3\s(I)'
_cod_data_source_file sx1007.cif
_cod_data_source_block 4a
_cod_depositor_comments
;
The following automatic conversions were performed:

'_exptl_crystal_density_meas' value 'none' was changed to '?' - the
value is perceived as not measured.

Automatic conversion script
Id: cif_fix_values 3008 2015-01-20 13:52:24Z robertas 

The following automatic conversions were performed:

'_refine_ls_weighting_scheme' value 'w=1/[\s^2^(F~o~)]' was changed
to 'calc'. New tag '_refine_ls_weighting_details' was created. The
value of the new tag was set to 'w=1/[\s^2^(F~o~)]'.

Automatic conversion script
Id: cif_fix_values 3143 2015-03-26 13:38:13Z robertas 
;
_cod_original_cell_volume 1599(2)
_cod_original_sg_symbol_H-M P21/n
_cod_original_formula_sum 'C19 H19 N1 O3 '
_cod_database_code 2004538
_cod_database_fobs_code 2004538

loop_
_symmetry_equiv_pos_as_xyz
+x,+y,+z
1/2-x,1/2+y,1/2-z
-x,-y,-z
1/2+x,1/2-y,1/2+z

loop_
_atom_site_aniso_label
_atom_site_aniso_U_11
_atom_site_aniso_U_22
_atom_site_aniso_U_33
_atom_site_aniso_U_12
_atom_site_aniso_U_13
_atom_site_aniso_U_23
N1 0.087(4) 0.050(3) 0.047(3) 0.000(3) -0.001(2) 0.003(2)
O1 0.164(4) 0.047(2) 0.067(2) 0.010(2) 0.031(2) -0.001(2)
O2 0.086(3) 0.063(2) 0.051(2) 0.008(2) 0.011(2) 0.000(2)
O3 0.089(3) 0.049(2) 0.066(2) 0.006(2) 0.000(2) -0.001(2)
C1 0.074(4) 0.047(3) 0.062(3) 0.000(3) 0.004(3) -0.001(3)
C2 0.090(5) 0.045(3) 0.087(4) 0.002(3) 0.005(4) 0.011(3)
C3 0.111(5) 0.067(4) 0.088(4) -0.006(4) 0.011(4) 0.020(4)
C4 0.174(7) 0.071(4) 0.061(4) -0.004(4) 0.026(4) 0.017(3)
C5 0.134(6) 0.057(3) 0.057(3) -0.006(3) 0.015(3) -0.003(3)
C6 0.085(4) 0.043(3) 0.051(3) 0.001(3) -0.001(3) -0.002(3)
C7 0.086(4) 0.044(3) 0.052(3) 0.001(3) 0.002(3) -0.004(3)
C8 0.085(4) 0.037(3) 0.058(3) -0.006(3) 0.012(3) 0.000(3)
C9 0.110(5) 0.072(4) 0.050(3) -0.027(3) 0.016(3) -0.010(3)
C10 0.077(4) 0.063(4) 0.056(3) 0.003(3) 0.008(3) -0.007(3)
C11 0.084(5) 0.113(5) 0.067(4) 0.001(4) 0.004(3) -0.014(3)
C12 0.097(5) 0.136(6) 0.074(4) 0.028(5) 0.009(4) 0.020(4)
C13 0.103(5) 0.097(5) 0.049(3) 0.014(4) 0.013(3) 0.016(3)
C14 0.078(4) 0.045(3) 0.048(3) -0.006(3) 0.009(3) -0.004(3)
C15 0.097(5) 0.048(3) 0.051(3) -0.005(3) 0.006(3) 0.000(3)
C16 0.093(5) 0.059(4) 0.068(4) -0.010(4) 0.021(4) -0.001(3)
C17 0.088(5) 0.065(4) 0.076(4) -0.007(3) 0.012(4) -0.006(3)
C18 0.089(5) 0.064(4) 0.072(4) -0.009(4) 0.000(4) 0.004(3)
C19 0.087(5) 0.066(4) 0.054(3) -0.010(4) -0.003(3) 0.003(3)

loop_
_atom_site_label
_atom_site_fract_x
_atom_site_fract_y
_atom_site_fract_z
_atom_site_U_iso_or_equiv
_atom_site_thermal_displace_type
_atom_site_calc_flag
_atom_site_calc_attached_atom
_atom_site_refinement_flags
N1 0.0877(6) 0.3450(2) -0.0940(3) 0.063(3) Uani ? ? .
O1 0.2585(5) 0.3493(2) -0.2700(3) 0.091(3) Uani ? ? .
O2 0.1376(4) 0.4269(2) 0.1370(3) 0.067(3) Uani ? ? .
O3 0.1923(4) 0.3218(2) 0.0110(3) 0.069(3) Uani ? ? .
C1 0.2090(5) 0.5703(3) -0.2737(4) 0.062(4) Uani ? ? .
C2 0.2278(6) 0.6383(3) -0.3428(5) 0.075(4) Uani ? ? .
C3 0.2665(7) 0.6267(4) -0.4527(5) 0.089(5) Uani ? ? .
C4 0.2900(8) 0.5483(4) -0.4930(5) 0.101(5) Uani ? ? .
C5 0.2727(7) 0.4803(3) -0.4236(4) 0.083(5) Uani ? ? .
C6 0.2307(6) 0.4906(3) -0.3129(4) 0.061(4) Uani ? ? .
C7 0.2144(6) 0.4162(3) -0.2414(4) 0.062(4) Uani ? ? .
C8 0.1410(6) 0.4260(3) -0.1307(4) 0.060(4) Uani ? ? .
C9 0.2649(6) 0.4552(3) -0.0281(4) 0.077(4) Uani ? ? .
C10 0.2478(6) 0.3965(3) 0.0701(4) 0.066(4) Uani ? ? .
C11 0.3919(6) 0.3732(4) 0.1565(5) 0.089(5) Uani ? ? .
C12 0.3452(8) 0.3806(4) 0.2742(5) 0.103(5) Uani ? ? .
C13 0.1730(7) 0.3917(3) 0.2523(4) 0.083(5) Uani ? ? .
C14 -0.0706(7) 0.3344(3) -0.0858(4) 0.057(4) Uani ? ? .
C15 -0.1228(8) 0.2927(3) 0.0061(4) 0.066(4) Uani ? ? .
C16 -0.2806(8) 0.2793(3) 0.0026(5) 0.073(5) Uani ? ? .
C17 -0.3892(7) 0.3075(3) -0.0891(5) 0.076(5) Uani ? ? .
C18 -0.3357(7) 0.3478(3) -0.1807(5) 0.076(5) Uani ? ? .
C19 -0.1795(7) 0.3611(3) -0.1799(4) 0.070(4) Uani ? ? .
H1 0.1773 0.5776 -0.1946 0.082 Uiso calc C1 R
H2 0.2160 0.6954 -0.3124 0.082 Uiso calc C2 R
H3 0.2749 0.6756 -0.5044 0.082 Uiso calc C3 R
H4 0.3168 0.5414 -0.5737 0.082 Uiso calc C4 R
H5 0.2952 0.4236 -0.4509 0.082 Uiso calc C5 R
H8 0.0504 0.4647 -0.1471 0.082 Uiso calc C8 R
H9A 0.2474 0.5136 -0.0050 0.082 Uiso calc C9 R
H9B 0.3710 0.4501 -0.0509 0.082 Uiso calc C9 R
H11A 0.4830 0.4094 0.1483 0.082 Uiso calc C11 R
H11B 0.4196 0.3143 0.1440 0.082 Uiso calc C11 R
H12A 0.3926 0.4317 0.3133 0.082 Uiso calc C12 R
H12B 0.3759 0.3317 0.3258 0.082 Uiso calc C12 R
H13A 0.1337 0.4278 0.3119 0.082 Uiso calc C13 R
H13B 0.1227 0.3361 0.2519 0.082 Uiso calc C13 R
H15 -0.0485 0.2730 0.0757 0.082 Uiso calc C15 R
H16 -0.3163 0.2474 0.0678 0.082 Uiso calc C16 R
H17 -0.5034 0.3005 -0.0881 0.082 Uiso calc C17 R
H18 -0.4107 0.3674 -0.2501 0.082 Uiso calc C18 R
H19 -0.1435 0.3899 -0.2476 0.082 Uiso calc C19 R

loop_
_atom_type_symbol
_atom_type_scat_dispersion_real
_atom_type_scat_dispersion_imag
_atom_type_scat_source
C 0.017 0.009 International_Tables_Vol_IV_Tables_2.2B_and_2.3.1
O 0.047 0.032 International_Tables_Vol_IV_Tables_2.2B_and_2.3.1
N 0.029 0.018 International_Tables_Vol_IV_Tables_2.2B_and_2.3.1
H 0.000 0.000 International_Tables_Vol_IV_Tables_2.2B_and_2.3.1

loop_
_geom_angle_atom_site_label_1
_geom_angle_atom_site_label_2
_geom_angle_atom_site_label_3
_geom_angle
_geom_angle_publ_flag
C14 N1 O3 113.9(4) yes
C14 N1 C8 118.9(4) yes
O3 N1 C8 106.7(4) yes
C10 O2 C13 107.7(4) yes
C10 O3 N1 107.4(3) yes
H1 C1 C2 120.3 ?
H1 C1 C6 118.5 ?
C2 C1 C6 121.2(5) yes
H2 C2 C3 120.2 ?
H2 C2 C1 120.4 ?
C3 C2 C1 119.4(5) yes
H3 C3 C2 119.5 ?
H3 C3 C4 120.0 ?
C2 C3 C4 120.5(5) yes
H4 C4 C3 119.0 ?
H4 C4 C5 120.8 ?
C3 C4 C5 120.2(5) yes
H5 C5 C4 120.3 ?
H5 C5 C6 119.4 ?
C4 C5 C6 120.2(5) yes
C1 C6 C5 118.6(4) yes
C1 C6 C7 123.1(4) yes
C5 C6 C7 118.4(4) yes
O1 C7 C6 121.0(5) yes
O1 C7 C8 120.9(4) yes
C6 C7 C8 118.1(4) yes
H8 C8 N1 109.8 ?
H8 C8 C7 109.1 ?
H8 C8 C9 112.7 ?
N1 C8 C7 109.8(4) yes
N1 C8 C9 105.4(4) yes
C7 C8 C9 110.0(4) yes
H9B C9 C10 110.4 ?
H9B C9 C8 109.5 ?
H9A C9 C10 111.1 ?
H9A C9 C8 112.1 ?
C10 C9 C8 104.1(4) yes
O2 C10 O3 110.4(4) yes
O2 C10 C9 110.3(4) yes
O2 C10 C11 106.7(4) yes
O3 C10 C9 103.9(4) yes
O3 C10 C11 106.4(4) yes
C9 C10 C11 118.8(5) yes
H11B C11 C12 108.4 ?
H11B C11 C10 109.5 ?
H11A C11 C12 111.9 ?
H11A C11 C10 112.0 ?
C12 C11 C10 105.4(5) yes
H12A C12 C11 109.1 ?
H12A C12 C13 108.0 ?
H12B C12 C11 113.3 ?
H12B C12 C13 111.3 ?
C11 C12 C13 105.4(5) yes
H13B C13 O2 108.9 ?
H13B C13 C12 108.6 ?
H13A C13 O2 110.9 ?
H13A C13 C12 113.3 ?
O2 C13 C12 105.6(4) yes
C15 C14 C19 118.8(5) yes
C15 C14 N1 123.4(5) yes
C19 C14 N1 117.6(5) yes
H15 C15 C16 119.1 ?
H15 C15 C14 121.3 ?
C16 C15 C14 119.6(5) yes
H16 C16 C17 119.5 ?
H16 C16 C15 118.8 ?
C17 C16 C15 121.7(5) yes
H17 C17 C16 120.9 ?
H17 C17 C18 121.0 ?
C16 C17 C18 118.1(5) yes
H18 C18 C19 118.3 ?
H18 C18 C17 120.4 ?
C19 C18 C17 121.3(5) yes
H19 C19 C18 119.8 ?
H19 C19 C14 119.7 ?
C18 C19 C14 120.4(5) yes

loop_
_geom_bond_atom_site_label_1
_geom_bond_atom_site_label_2
_geom_bond_distance
_geom_bond_publ_flag
N1 C14 1.402(6) yes
N1 O3 1.444(4) yes
N1 C8 1.474(5) yes
O1 C7 1.211(5) yes
O2 C10 1.408(5) yes
O2 C13 1.434(5) yes
O3 C10 1.434(5) yes
C1 H1 1.000 ?
C1 C2 1.383(6) yes
C1 C6 1.390(6) yes
C2 H2 0.999 ?
C2 C3 1.373(7) yes
C3 H3 1.000 ?
C3 C4 1.378(7) yes
C4 H4 1.000 ?
C4 C5 1.383(6) yes
C5 H5 0.999 ?
C5 C6 1.391(6) yes
C6 C7 1.479(6) yes
C7 C8 1.521(6) yes
C8 H8 1.000 ?
C8 C9 1.543(6) yes
C9 H9B 1.000 ?
C9 H9A 1.000 ?
C9 C10 1.503(6) yes
C10 C11 1.519(6) yes
C11 H11B 0.999 ?
C11 H11A 1.000 ?
C11 C12 1.480(7) yes
C12 H12A 0.999 ?
C12 H12B 1.001 ?
C12 C13 1.487(7) yes
C13 H13B 1.000 ?
C13 H13A 1.002 ?
C14 C15 1.390(6) yes
C14 C19 1.391(6) yes
C15 H15 1.000 ?
C15 C16 1.381(7) yes
C16 H16 1.000 ?
C16 C17 1.379(6) yes
C17 H17 0.999 ?
C17 C18 1.382(7) yes
C18 H18 1.001 ?
C18 C19 1.371(7) yes
C19 H19 1.000 ?

loop_
_geom_torsion_atom_site_label_1
_geom_torsion_atom_site_label_2
_geom_torsion_atom_site_label_3
_geom_torsion_atom_site_label_4
_geom_torsion
_geom_torsion_publ_flag
O3 N1 C8 C7 108.6(4) yes
O3 N1 C8 C9 -9.8(5) yes
O3 N1 C14 C15 -10.3(7) yes
O3 N1 C14 C19 175.2(4) yes
C8 N1 C14 C15 -137.4(5) yes
C8 N1 C14 C19 48.1(6) yes
C10 O2 C13 C12 31.6(5) yes
C8 N1 O3 C10 29.3(5) yes
C14 N1 O3 C10 -103.9(5) yes
N1 O3 C10 O2 81.8(4) yes
N1 O3 C10 C9 -36.5(5) yes
N1 O3 C10 C11 -162.8(4) yes
C2 C1 C6 C5 0.3(7) ?
C2 C1 C6 C7 179.0(5) ?
C6 C1 C2 C3 0.9(8) ?
C1 C2 C3 C4 -1.5(8) ?
C2 C3 C4 C5 0.9(9) ?
C3 C4 C5 C6 0.3(9) ?
C4 C5 C6 C1 -0.9(8) ?
C4 C5 C6 C7 -179.7(5) ?
C1 C6 C7 O1 -167.8(5) ?
C1 C6 C7 C8 12.0(7) ?
C5 C6 C7 O1 10.9(7) ?
C5 C6 C7 C8 -169.3(5) ?
O1 C7 C8 N1 -18.8(6) ?
O1 C7 C8 C9 96.8(5) ?
C6 C7 C8 N1 161.4(4) ?
C6 C7 C8 C9 -83.1(5) ?
C14 N1 C8 C7 -120.9(5) ?
C14 N1 C8 C9 120.7(5) ?
N1 C8 C9 C10 -11.7(5) ?
C7 C8 C9 C10 -130.0(4) ?
C8 C9 C10 O2 -89.4(5) yes
C8 C9 C10 O3 28.9(5) yes
C8 C9 C10 C11 147.0(5) yes
C13 O2 C10 O3 90.4(5) yes
C13 O2 C10 C9 -155.3(4) yes
C13 O2 C10 C11 -24.8(5) yes
O2 C10 C11 C12 8.4(6) yes
O3 C10 C11 C12 -109.5(5) yes
C9 C10 C11 C12 133.8(5) yes
C10 C11 C12 C13 10.3(6) yes
C11 C12 C13 O2 -25.3(6) yes
N1 C14 C15 C16 -174.9(5) yes
C15 C14 C19 C18 1.1(8) ?
C19 C14 C15 C16 -0.5(8) ?
C14 C15 C16 C17 -1.1(9) ?
C15 C16 C17 C18 2.0(9) ?
C16 C17 C18 C19 -1.3(9) ?
C17 C18 C19 C14 -0.3(9) ?
